data_4319779
loop_
_publ_author_name
'Ryan F. Hess'
'Kent D. Abney'
'Jennifer L. Burris'
'H. Dieter Hochheimer'
'Peter K. Dorhout'

_publ_section_title
;
 Synthesis and Characterization of Six New Quaternary Actinide
 Thiophosphate Compounds: Cs8U5(P3S10)2(PS4)6, K10Th3(P2S7)4(PS4)2, and
 A5An(PS4)3, (A = K, Rb, Cs; An = U, Th)
;
_journal_name_full 'Inorganic Chemistry'
_journal_page_first 2851
_journal_page_last 2859
_journal_paper_doi 10.1021/ic0014437
_journal_volume 40
_journal_year 2001
_chemical_formula_sum 'Cs8 P12 S44 U5'
_chemical_formula_weight 4035.71
_chemical_name_systematic
; 

 ? 

;
_space_group_IT_number 15
_symmetry_cell_setting monoclinic
_symmetry_space_group_name_Hall '-C 2yc'
_symmetry_space_group_name_H-M 'C 1 2/c 1'
_atom_sites_solution_hydrogens geom
_atom_sites_solution_primary direct
_atom_sites_solution_secondary difmap
_audit_creation_method SHELXL
_cell_angle_alpha 90.00
_cell_angle_beta 115.4780(10)
_cell_angle_gamma 90.00
_cell_formula_units_Z 4
_cell_length_a 33.28970(10)
_cell_length_b 14.92950(10)
_cell_length_c 17.3528(2)
_cell_measurement_temperature 163.15
_cell_volume 7785.61(12)
_computing_cell_refinement 'Bruker SMART'
_computing_data_collection 'Bruker SMART'
_computing_data_reduction 'Bruker SAINT'
_computing_molecular_graphics 'Bruker SMART'
_computing_publication_material 'Bruker SMART'
_computing_structure_refinement 'SHELXL-93 (Sheldrick, 1993)'
_computing_structure_solution 'SHELXS-86 (Sheldrick, 1990)'
_diffrn_ambient_temperature 163(2)
_diffrn_measurement_device 'CCD Camera'
_diffrn_radiation_monochromator graphite
_diffrn_radiation_source 'fine-focus sealed tube'
_diffrn_radiation_type MoK\a
_diffrn_radiation_wavelength 0.71073
_diffrn_reflns_av_R_equivalents 0.0969
_diffrn_reflns_av_sigmaI/netI 0.1683
_diffrn_reflns_limit_h_max 43
_diffrn_reflns_limit_h_min -44
_diffrn_reflns_limit_k_max 19
_diffrn_reflns_limit_k_min -19
_diffrn_reflns_limit_l_max 23
_diffrn_reflns_limit_l_min -9
_diffrn_reflns_number 19869
_diffrn_reflns_theta_max 28.30
_diffrn_reflns_theta_min 1.36
_exptl_absorpt_coefficient_mu 15.499
_exptl_absorpt_correction_type SADABS
_exptl_crystal_colour amber
_exptl_crystal_density_diffrn 3.443
_exptl_crystal_description plate
_exptl_crystal_F_000 7136
_exptl_crystal_size_max 0.28
_exptl_crystal_size_mid 0.12
_exptl_crystal_size_min 0.08
_refine_diff_density_max 2.728
_refine_diff_density_min -1.960
_refine_diff_density_rms 0.445
_refine_ls_extinction_coef 0.000020(4)
_refine_ls_extinction_expression Fc^*^=kFc[1+0.001xFc^2^\l^3^/sin(2\q)]^-1/4^
_refine_ls_extinction_method SHELXL
_refine_ls_goodness_of_fit_all 0.970
_refine_ls_goodness_of_fit_obs 0.966
_refine_ls_matrix_type full
_refine_ls_number_parameters 313
_refine_ls_number_reflns 9153
_refine_ls_number_restraints 0
_refine_ls_restrained_S_all 0.970
_refine_ls_restrained_S_obs 0.966
_refine_ls_R_factor_all 0.1342
_refine_ls_R_factor_obs 0.0590
_refine_ls_shift/esd_max -0.002
_refine_ls_shift/esd_mean 0.000
_refine_ls_structure_factor_coef Fsqd
_refine_ls_weighting_details 'w=1/[\s^2^(Fo^2^)+(0.0000P)^2^+84.8709P] where P=(Fo^2^+2Fc^2^)/3'
_refine_ls_weighting_scheme calc
_refine_ls_wR_factor_all 0.1156
_refine_ls_wR_factor_obs 0.0862
_reflns_number_observed 5247
_reflns_number_total 9153
_reflns_observed_criterion >2sigma(I)
_cod_data_source_file ic0014437_1.cif
_cod_data_source_block Cs8U5(P3S10)2(PS4)6
_cod_depositor_comments
;
The following automatic conversions were performed:

'_cell_measurement_temperature' value '-110' was changed to '163.15'
- it was converted from degrees Celsius(C) to Kelvins(K).

Automatic conversion script
Id: cif_fix_values 1569 2011-02-09 13:29:24Z adriana 

The following automatic conversions were performed:

'_symmetry_cell_setting' value 'Monoclinic' changed to 'monoclinic'
according to the built-in table from CIF Core dictionary named
'cif_core.dic' version 2.4.1 from 2010-06-29.

Automatic conversion script
Id: cif_fix_values 1646 2011-03-28 12:23:43Z adriana 

The following automatic conversions were performed:

'_refine_ls_weighting_scheme' value 'calc
w=1/[\s^2^(Fo^2^)+(0.0000P)^2^+84.8709P] where P=(Fo^2^+2Fc^2^)/3'
was changed to 'calc'. New tag '_refine_ls_weighting_details' was
created. The value of the new tag was set to
'w=1/[\s^2^(Fo^2^)+(0.0000P)^2^+84.8709P] where P=(Fo^2^+2Fc^2^)/3'.

Automatic conversion script
Id: cif_fix_values 3143 2015-03-26 13:38:13Z robertas 
;
_cod_original_cell_volume 7785.60(11)
_cod_original_sg_symbol_H-M 'P 1 21/c 1'
_cod_database_code 4319779

loop_
_symmetry_equiv_pos_as_xyz
'x, y, z'
'-x, y, -z+1/2'
'x+1/2, y+1/2, z'
'-x+1/2, y+1/2, -z+1/2'
'-x, -y, -z'
'x, -y, z-1/2'
'-x+1/2, -y+1/2, -z'
'x+1/2, -y+1/2, z-1/2'

loop_
_atom_site_aniso_label
_atom_site_aniso_U_11
_atom_site_aniso_U_22
_atom_site_aniso_U_33
_atom_site_aniso_U_23
_atom_site_aniso_U_13
_atom_site_aniso_U_12
S1 0.015(2) 0.013(2) 0.010(2) 0.000(2) 0.004(2) 0.002(2)
S2 0.020(2) 0.018(2) 0.015(2) 0.001(2) 0.006(2) -0.006(2)
S3 0.022(2) 0.015(2) 0.015(2) 0.003(2) 0.007(2) -0.003(2)
S4 0.013(2) 0.014(2) 0.013(2) -0.002(2) 0.005(2) -0.002(2)
S5 0.018(2) 0.014(2) 0.011(2) 0.000(2) 0.005(2) -0.005(2)
S6 0.018(2) 0.013(2) 0.013(2) -0.002(2) 0.006(2) 0.000(2)
S7 0.016(2) 0.011(2) 0.016(2) 0.001(2) 0.003(2) -0.005(2)
S8 0.015(2) 0.014(2) 0.020(2) -0.001(2) 0.008(2) 0.001(2)
S9 0.015(2) 0.011(2) 0.023(2) 0.000(2) 0.010(2) -0.001(2)
S10 0.022(2) 0.013(2) 0.013(2) -0.001(2) 0.009(2) 0.000(2)
S11 0.013(2) 0.017(2) 0.024(2) -0.006(2) 0.009(2) -0.001(2)
S12 0.018(2) 0.011(2) 0.025(2) -0.002(2) 0.011(2) 0.002(2)
S13 0.029(3) 0.016(2) 0.012(2) -0.001(2) 0.009(2) -0.007(2)
S14 0.015(2) 0.010(2) 0.012(2) -0.001(2) 0.003(2) -0.001(2)
S15 0.022(2) 0.021(3) 0.013(2) -0.004(2) 0.006(2) 0.005(2)
S16 0.020(2) 0.014(2) 0.020(2) 0.002(2) 0.011(2) -0.003(2)
S17 0.012(2) 0.019(2) 0.019(2) 0.000(2) 0.006(2) -0.003(2)
S18 0.017(2) 0.024(3) 0.019(2) -0.001(2) 0.014(2) -0.005(2)
S19 0.013(2) 0.013(2) 0.020(2) -0.001(2) 0.005(2) -0.001(2)
S20 0.024(2) 0.013(2) 0.025(2) 0.000(2) 0.007(2) 0.000(2)
S21 0.013(2) 0.020(2) 0.016(2) 0.001(2) 0.007(2) -0.002(2)
S22 0.026(3) 0.023(3) 0.026(2) 0.003(2) 0.017(2) 0.003(2)
P1 0.016(2) 0.008(2) 0.014(2) 0.001(2) 0.007(2) 0.001(2)
P2 0.019(2) 0.011(2) 0.012(2) -0.002(2) 0.008(2) 0.002(2)
P3 0.013(2) 0.013(2) 0.011(2) -0.001(2) 0.005(2) 0.002(2)
P4 0.015(2) 0.019(3) 0.017(2) -0.003(2) 0.007(2) -0.001(2)
P5 0.017(2) 0.013(2) 0.009(2) -0.001(2) 0.008(2) -0.003(2)
P6 0.013(2) 0.014(2) 0.010(2) 0.000(2) 0.003(2) -0.001(2)
Cs1 0.0210(6) 0.0277(7) 0.0189(6) -0.0014(5) 0.0070(5) 0.0015(5)
Cs2 0.0294(6) 0.0173(6) 0.0196(6) -0.0011(5) 0.0090(5) -0.0043(5)
Cs3 0.0335(7) 0.0217(7) 0.0251(6) -0.0059(5) 0.0156(5) 0.0016(6)
Cs4 0.0366(7) 0.0194(6) 0.0177(5) -0.0008(5) 0.0099(5) -0.0041(6)
U1 0.0143(5) 0.0101(5) 0.0113(4) 0.000 0.0058(4) 0.000
U2 0.0128(3) 0.0098(3) 0.0100(3) 0.0005(3) 0.0047(3) 0.0006(3)
U3 0.0142(3) 0.0094(3) 0.0129(3) 0.0004(3) 0.0064(3) 0.0001(3)

loop_
_atom_site_label
_atom_site_type_symbol
_atom_site_fract_x
_atom_site_fract_y
_atom_site_fract_z
_atom_site_U_iso_or_equiv
_atom_site_thermal_displace_type
_atom_site_occupancy
_atom_site_calc_flag
_atom_site_refinement_flags
_atom_site_disorder_group
S1 S 0.07767(13) 0.3107(3) 0.2744(2) 0.0132(9) Uani 1 d . .
S2 S 0.03897(14) 0.5424(3) 0.1869(2) 0.0182(10) Uani 1 d . .
S3 S 0.07230(14) 0.4886(3) 0.3891(2) 0.0178(10) Uani 1 d . .
S4 S 0.01600(13) 0.3111(3) 0.4026(2) 0.0133(9) Uani 1 d . .
S5 S 0.09442(13) 0.1103(3) 0.5404(2) 0.0146(9) Uani 1 d . .
S6 S 0.02967(13) 0.1229(3) 0.1854(2) 0.0147(9) Uani 1 d . .
S7 S 0.12689(14) 0.2925(3) 0.4795(2) 0.0155(9) Uani 1 d . .
S8 S 0.13909(13) 0.0840(3) 0.3756(2) 0.0161(9) Uani 1 d . .
S9 S 0.04783(13) -0.0183(3) 0.3597(3) 0.0155(9) Uani 1 d . .
S10 S -0.12913(14) -0.2912(3) 0.3261(2) 0.0152(9) Uani 1 d . .
S11 S -0.24250(13) -0.3245(3) 0.1034(3) 0.0178(10) Uani 1 d . .
S12 S -0.07427(14) -0.2966(3) 0.1668(3) 0.0174(10) Uani 1 d . .
S13 S -0.14675(15) -0.1206(3) 0.0353(2) 0.0186(10) Uani 1 d . .
S14 S -0.10580(13) -0.1015(3) 0.2429(2) 0.0133(9) Uani 1 d . .
S15 S -0.17857(14) -0.3390(3) -0.0164(2) 0.0194(10) Uani 1 d . .
S16 S -0.21589(14) -0.1179(3) 0.1580(3) 0.0174(10) Uani 1 d . .
S17 S -0.14750(13) -0.4350(3) 0.1762(3) 0.0171(10) Uani 1 d . .
S18 S 0.08001(13) -0.2491(3) 0.5887(2) 0.0178(9) Uani 1 d . .
S19 S 0.20020(13) -0.1562(3) 0.1281(3) 0.0163(9) Uani 1 d . .
S20 S 0.27190(15) 0.1201(3) 0.3225(3) 0.0216(10) Uani 1 d . .
S21 S 0.20495(13) 0.2909(3) 0.2059(2) 0.0161(9) Uani 1 d . .
S22 S 0.29008(15) -0.2449(3) 0.1152(3) 0.0229(10) Uani 1 d . .
P1 P 0.10973(14) -0.0399(3) 0.3649(3) 0.0123(9) Uani 1 d . .
P2 P -0.08400(14) -0.4267(3) 0.1907(2) 0.0135(9) Uani 1 d . .
P3 P 0.04586(13) 0.2487(3) 0.1568(2) 0.0122(9) Uani 1 d . .
P4 P 0.24939(14) 0.2396(3) 0.3284(3) 0.0170(10) Uani 1 d . .
P5 P 0.13689(14) 0.2172(3) 0.5834(2) 0.0123(9) Uani 1 d . .
P6 P -0.23296(14) -0.2944(3) -0.1169(2) 0.0130(10) Uani 1 d . .
Cs1 Cs -0.01264(4) -0.22094(8) 0.38818(6) 0.0231(3) Uani 1 d . .
Cs2 Cs 0.15742(4) 0.06798(7) 0.18192(6) 0.0227(3) Uani 1 d . .
Cs3 Cs 0.37433(4) 0.01927(8) -0.11615(7) 0.0257(3) Uani 1 d . .
Cs4 Cs 0.25738(4) -0.04462(7) 0.00542(7) 0.0252(3) Uani 1 d . .
U1 U 0.0000 0.41820(6) 0.2500 0.0118(2) Uani 1 d S .
U2 U 0.06469(2) 0.16483(4) 0.37085(4) 0.01093(15) Uani 1 d . .
U3 U -0.15854(2) -0.24519(4) 0.14476(4) 0.0120(2) Uani 1 d . .

loop_
_atom_type_symbol
_atom_type_description
_atom_type_scat_dispersion_real
_atom_type_scat_dispersion_imag
_atom_type_scat_source
P P 0.1023 0.0942 'International Tables Vol C Tables 4.2.6.8 and 6.1.1.4'
S S 0.1246 0.1234 'International Tables Vol C Tables 4.2.6.8 and 6.1.1.4'
Cs Cs -0.3680 2.1192 'International Tables Vol C Tables 4.2.6.8 and 6.1.1.4'
U U -9.6767 9.6646 'International Tables Vol C Tables 4.2.6.8 and 6.1.1.4'

loop_
_geom_angle_atom_site_label_1
_geom_angle_atom_site_label_2
_geom_angle_atom_site_label_3
_geom_angle
_geom_angle_site_symmetry_1
_geom_angle_site_symmetry_3
_geom_angle_publ_flag
P3 S1 U2 95.3(2) . . ?
P3 S1 U1 93.3(2) . . ?
U2 S1 U1 98.89(12) . . ?
P2 S2 U1 89.9(2) 2_565 . ?
P2 S2 Cs3 94.2(2) 2_565 7 ?
U1 S2 Cs3 122.23(14) . 7 ?
P2 S2 Cs1 96.0(2) 2_565 2_565 ?
U1 S2 Cs1 134.18(15) . 2_565 ?
Cs3 S2 Cs1 102.64(10) 7 2_565 ?
P2 S3 U1 89.5(2) 2_565 . ?
P2 S3 Cs3 121.3(2) 2_565 4 ?
U1 S3 Cs3 146.8(2) . 4 ?
P3 S4 U2 94.8(2) 2 . ?
P3 S4 U1 92.3(2) 2 . ?
U2 S4 U1 97.91(12) . . ?
P3 S4 Cs1 83.6(2) 2 5_556 ?
U2 S4 Cs1 99.09(11) . 5_556 ?
U1 S4 Cs1 162.79(14) . 5_556 ?
P5 S5 U2 91.9(2) . . ?
P5 S5 Cs2 102.6(2) . 6_556 ?
U2 S5 Cs2 140.28(15) . 6_556 ?
P5 S5 Cs1 91.2(2) . 5_556 ?
U2 S5 Cs1 103.71(12) . 5_556 ?
Cs2 S5 Cs1 112.59(10) 6_556 5_556 ?
P3 S6 U2 94.5(2) . 2 ?
P3 S6 U2 92.7(2) . . ?
U2 S6 U2 100.38(12) 2 . ?
P5 S7 U2 90.7(2) . . ?
P5 S7 Cs3 89.0(2) . 4 ?
U2 S7 Cs3 137.92(14) . 4 ?
P1 S8 U2 90.3(2) . . ?
P1 S8 Cs4 104.8(2) . 6_556 ?
U2 S8 Cs4 144.70(14) . 6_556 ?
P1 S8 Cs2 96.8(2) . . ?
U2 S8 Cs2 120.53(13) . . ?
Cs4 S8 Cs2 89.69(10) 6_556 . ?
P1 S9 U2 89.0(2) . . ?
P1 S9 Cs1 116.7(2) . . ?
U2 S9 Cs1 151.64(15) . . ?
P5 S10 U3 127.4(2) 5_556 . ?
P5 S10 Cs3 107.7(2) 5_556 8_446 ?
U3 S10 Cs3 118.83(13) . 8_446 ?
P5 S10 Cs1 95.0(2) 5_556 . ?
U3 S10 Cs1 94.02(11) . . ?
Cs3 S10 Cs1 106.73(11) 8_446 . ?
P6 S11 U3 90.4(2) 7_445 . ?
P6 S11 Cs4 156.7(2) 7_445 3_445 ?
U3 S11 Cs4 107.12(12) . 3_445 ?
P2 S12 U3 93.0(2) . . ?
P2 S12 Cs1 124.7(2) . 2 ?
U3 S12 Cs1 139.34(15) . 2 ?
P2 S12 Cs1 98.4(2) . . ?
U3 S12 Cs1 97.84(12) . . ?
Cs1 S12 Cs1 91.71(10) 2 . ?
P1 S13 U3 91.5(2) 2 . ?
P1 S13 Cs2 119.8(2) 2 5 ?
U3 S13 Cs2 147.92(14) . 5 ?
P1 S14 U3 90.6(2) 2 . ?
P1 S14 Cs1 125.0(2) 2 . ?
U3 S14 Cs1 100.02(12) . . ?
P1 S14 Cs2 99.4(2) 2 2 ?
U3 S14 Cs2 118.75(13) . 2 ?
Cs1 S14 Cs2 120.41(11) . 2 ?
P6 S15 U3 114.8(2) . . ?
P6 S15 Cs3 102.7(2) . 3_445 ?
U3 S15 Cs3 140.67(14) . 3_445 ?
P6 S15 Cs4 91.1(2) . 3_445 ?
U3 S15 Cs4 101.24(12) . 3_445 ?
Cs3 S15 Cs4 89.14(10) 3_445 3_445 ?
P6 S16 U3 91.8(2) 7_445 . ?
P6 S16 Cs4 100.5(2) 7_445 5 ?
U3 S16 Cs4 116.72(13) . 5 ?
P6 S16 Cs2 144.8(2) 7_445 2 ?
U3 S16 Cs2 113.90(13) . 2 ?
Cs4 S16 Cs2 89.18(10) 5 2 ?
P2 S17 U3 90.3(2) . . ?
P2 S17 Cs3 98.5(2) . 8_446 ?
U3 S17 Cs3 119.32(13) . 8_446 ?
P2 S17 Cs4 128.5(2) . 3_445 ?
U3 S17 Cs4 106.92(12) . 3_445 ?
Cs3 S17 Cs4 112.80(11) 8_446 3_445 ?
P3 S18 Cs1 96.1(2) 6_556 . ?
P3 S18 Cs2 102.4(2) 6_556 6_556 ?
Cs1 S18 Cs2 120.26(13) . 6_556 ?
P3 S18 Cs3 103.7(2) 6_556 4_545 ?
Cs1 S18 Cs3 111.75(11) . 4_545 ?
Cs2 S18 Cs3 117.75(11) 6_556 4_545 ?
P5 S19 P4 108.6(2) 6 4_545 ?
P5 S19 Cs4 130.1(2) 6 . ?
P4 S19 Cs4 90.6(2) 4_545 . ?
P5 S19 Cs2 92.8(2) 6 . ?
P4 S19 Cs2 146.9(2) 4_545 . ?
Cs4 S19 Cs2 94.60(10) . . ?
P4 S20 Cs4 92.3(2) . 6_556 ?
P4 S20 Cs2 85.1(2) . . ?
Cs4 S20 Cs2 91.44(11) 6_556 . ?
P4 S20 Cs3 144.8(2) . 6_556 ?
Cs4 S20 Cs3 91.52(10) 6_556 6_556 ?
Cs2 S20 Cs3 129.77(13) . 6_556 ?
P6 S21 P4 113.5(2) 5 . ?
P6 S21 Cs2 104.2(2) 5 . ?
P4 S21 Cs2 82.4(2) . . ?
P6 S21 Cs3 97.5(2) 5 7 ?
P4 S21 Cs3 138.5(2) . 7 ?
Cs2 S21 Cs3 116.99(11) . 7 ?
P4 S22 Cs4 104.9(2) 4_545 . ?
P4 S22 Cs4 88.2(2) 4_545 7_545 ?
Cs4 S22 Cs4 117.54(12) . 7_545 ?
S13 P1 S14 106.9(2) 2 2 ?
S13 P1 S9 111.2(3) 2 . ?
S14 P1 S9 111.4(2) 2 . ?
S13 P1 S8 111.4(2) 2 . ?
S14 P1 S8 109.1(3) 2 . ?
S9 P1 S8 106.9(2) . . ?
S17 P2 S3 111.9(3) . 2_545 ?
S17 P2 S12 106.4(3) . . ?
S3 P2 S12 111.1(3) 2_545 . ?
S17 P2 S2 111.9(3) . 2_545 ?
S3 P2 S2 107.2(3) 2_545 2_545 ?
S12 P2 S2 108.3(2) . 2_545 ?
S18 P3 S1 114.2(3) 6 . ?
S18 P3 S6 115.1(3) 6 . ?
S1 P3 S6 104.2(2) . . ?
S18 P3 S4 114.0(2) 6 2 ?
S1 P3 S4 105.4(2) . 2 ?
S6 P3 S4 102.7(2) . 2 ?
S18 P3 Cs1 56.45(15) 6 6 ?
S1 P3 Cs1 158.2(2) . 6 ?
S6 P3 Cs1 97.5(2) . 6 ?
S4 P3 Cs1 67.04(15) 2 6 ?
S20 P4 S22 119.2(3) . 4 ?
S20 P4 S21 113.0(3) . . ?
S22 P4 S21 97.4(2) 4 . ?
S20 P4 S19 114.6(3) . 4 ?
S22 P4 S19 109.0(3) 4 4 ?
S21 P4 S19 100.9(2) . 4 ?
S20 P4 Cs2 65.4(2) . . ?
S22 P4 Cs2 84.1(2) 4 . ?
S21 P4 Cs2 65.2(2) . . ?
S19 P4 Cs2 162.6(2) 4 . ?
S20 P4 Cs4 59.7(2) . 6_556 ?
S22 P4 Cs4 63.7(2) 4 6_556 ?
S21 P4 Cs4 141.3(2) . 6_556 ?
S19 P4 Cs4 116.8(2) 4 6_556 ?
Cs2 P4 Cs4 78.89(9) . 6_556 ?
S10 P5 S7 111.1(3) 5_556 . ?
S10 P5 S5 114.1(3) 5_556 . ?
S7 P5 S5 106.6(2) . . ?
S10 P5 S19 112.9(2) 5_556 6_556 ?
S7 P5 S19 108.8(3) . 6_556 ?
S5 P5 S19 102.8(3) . 6_556 ?
S11 P6 S15 116.8(3) 7_445 . ?
S11 P6 S16 106.9(3) 7_445 7_445 ?
S15 P6 S16 113.5(3) . 7_445 ?
S11 P6 S21 113.1(3) 7_445 5 ?
S15 P6 S21 97.2(2) . 5 ?
S16 P6 S21 109.1(2) 7_445 5 ?
S14 Cs1 S18 152.66(10) . . ?
S14 Cs1 S12 121.99(10) . 2 ?
S18 Cs1 S12 76.32(9) . 2 ?
S14 Cs1 S12 58.89(9) . . ?
S18 Cs1 S12 148.20(10) . . ?
S12 Cs1 S12 77.11(11) 2 . ?
S14 Cs1 S10 56.36(9) . . ?
S18 Cs1 S10 127.76(9) . . ?
S12 Cs1 S10 134.07(10) 2 . ?
S12 Cs1 S10 64.16(9) . . ?
S14 Cs1 S2 103.11(9) . 2_545 ?
S18 Cs1 S2 101.80(10) . 2_545 ?
S12 Cs1 S2 72.88(10) 2 2_545 ?
S12 Cs1 S2 53.31(9) . 2_545 ?
S10 Cs1 S2 64.62(9) . 2_545 ?
S14 Cs1 S9 81.71(9) . . ?
S18 Cs1 S9 86.32(10) . . ?
S12 Cs1 S9 71.47(10) 2 . ?
S12 Cs1 S9 101.46(9) . . ?
S10 Cs1 S9 137.59(9) . . ?
S2 Cs1 S9 140.26(10) 2_545 . ?
S14 Cs1 S5 58.84(9) . 5_556 ?
S18 Cs1 S5 99.99(9) . 5_556 ?
S12 Cs1 S5 171.63(10) 2 5_556 ?
S12 Cs1 S5 108.50(9) . 5_556 ?
S10 Cs1 S5 54.06(9) . 5_556 ?
S2 Cs1 S5 115.40(10) 2_545 5_556 ?
S9 Cs1 S5 100.97(9) . 5_556 ?
S14 Cs1 S4 117.99(9) . 5_556 ?
S18 Cs1 S4 53.79(9) . 5_556 ?
S12 Cs1 S4 119.01(9) 2 5_556 ?
S12 Cs1 S4 129.68(9) . 5_556 ?
S10 Cs1 S4 74.25(8) . 5_556 ?
S2 Cs1 S4 84.39(9) 2_545 5_556 ?
S9 Cs1 S4 128.66(9) . 5_556 ?
S5 Cs1 S4 62.57(9) 5_556 5_556 ?
S14 Cs1 P3 133.17(9) . 6_556 ?
S18 Cs1 P3 27.46(9) . 6_556 ?
S12 Cs1 P3 102.72(9) 2 6_556 ?
S12 Cs1 P3 155.35(10) . 6_556 ?
S10 Cs1 P3 102.77(9) . 6_556 ?
S2 Cs1 P3 102.66(9) 2_545 6_556 ?
S9 Cs1 P3 101.77(9) . 6_556 ?
S5 Cs1 P3 74.88(8) 5_556 6_556 ?
S4 Cs1 P3 29.32(8) 5_556 6_556 ?
S14 Cs1 U3 34.76(7) . . ?
S18 Cs1 U3 163.88(8) . . ?
S12 Cs1 U3 111.17(7) 2 . ?
S12 Cs1 U3 34.16(7) . . ?
S10 Cs1 U3 36.94(6) . . ?
S2 Cs1 U3 68.41(6) 2_545 . ?
S9 Cs1 U3 109.45(6) . . ?
S5 Cs1 U3 74.36(6) 5_556 . ?
S4 Cs1 U3 111.18(6) 5_556 . ?
P3 Cs1 U3 139.48(6) 6_556 . ?
S14 Cs1 Cs1 77.45(7) . 2 ?
S18 Cs1 Cs1 119.10(7) . 2 ?
S12 Cs1 Cs1 44.70(7) 2 2 ?
S12 Cs1 Cs1 43.59(7) . 2 ?
S10 Cs1 Cs1 107.20(7) . 2 ?
S2 Cs1 Cs1 77.65(7) 2_545 2 ?
S9 Cs1 Cs1 64.79(6) . 2 ?
S5 Cs1 Cs1 135.92(6) 5_556 2 ?
S4 Cs1 Cs1 158.84(6) 5_556 2 ?
P3 Cs1 Cs1 146.51(7) 6_556 2 ?
U3 Cs1 Cs1 72.47(2) . 2 ?
S18 Cs2 S14 109.21(10) 6 2 ?
S18 Cs2 S20 118.93(10) 6 . ?
S14 Cs2 S20 115.80(10) 2 . ?
S18 Cs2 S5 98.84(10) 6 6 ?
S14 Cs2 S5 60.10(9) 2 6 ?
S20 Cs2 S5 138.70(10) . 6 ?
S18 Cs2 S21 63.64(10) 6 . ?
S14 Cs2 S21 148.67(10) 2 . ?
S20 Cs2 S21 56.26(9) . . ?
S5 Cs2 S21 148.11(9) 6 . ?
S18 Cs2 S8 89.64(9) 6 . ?
S14 Cs2 S8 54.65(9) 2 . ?
S20 Cs2 S8 84.87(10) . . ?
S5 Cs2 S8 113.14(10) 6 . ?
S21 Cs2 S8 94.09(10) . . ?
S18 Cs2 S13 69.40(10) 6 5 ?
S14 Cs2 S13 131.57(9) 2 5 ?
S20 Cs2 S13 104.59(10) . 5 ?
S5 Cs2 S13 72.08(9) 6 5 ?
S21 Cs2 S13 76.66(9) . 5 ?
S8 Cs2 S13 159.04(10) . 5 ?
S18 Cs2 S16 156.23(10) 6 2 ?
S14 Cs2 S16 53.06(9) 2 2 ?
S20 Cs2 S16 66.80(10) . 2 ?
S5 Cs2 S16 85.65(9) 6 2 ?
S21 Cs2 S16 121.50(9) . 2 ?
S8 Cs2 S16 67.33(9) . 2 ?
S13 Cs2 S16 133.52(10) 5 2 ?
S18 Cs2 S19 143.13(9) 6 . ?
S14 Cs2 S19 76.38(9) 2 . ?
S20 Cs2 S19 87.64(10) . . ?
S5 Cs2 S19 51.06(9) 6 . ?
S21 Cs2 S19 128.84(10) . . ?
S8 Cs2 S19 119.72(9) . . ?
S13 Cs2 S19 79.87(9) 5 . ?
S16 Cs2 S19 54.98(9) 2 . ?
S18 Cs2 P4 90.50(10) 6 . ?
S14 Cs2 P4 125.38(9) 2 . ?
S20 Cs2 P4 29.43(10) . . ?
S5 Cs2 P4 166.80(10) 6 . ?
S21 Cs2 P4 32.39(9) . . ?
S8 Cs2 P4 75.98(9) . . ?
S13 Cs2 P4 102.96(9) 5 . ?
S16 Cs2 P4 89.54(9) 2 . ?
S19 Cs2 P4 116.54(9) . . ?
S18 Cs2 Cs4 122.75(7) 6 6_556 ?
S14 Cs2 Cs4 75.14(6) 2 6_556 ?
S20 Cs2 Cs4 44.09(7) . 6_556 ?
S5 Cs2 Cs4 127.08(7) 6 6_556 ?
S21 Cs2 Cs4 83.80(7) . 6_556 ?
S8 Cs2 Cs4 44.95(6) . 6_556 ?
S13 Cs2 Cs4 148.59(7) 5 6_556 ?
S16 Cs2 Cs4 43.16(6) 2 6_556 ?
S19 Cs2 Cs4 94.09(6) . 6_556 ?
P4 Cs2 Cs4 52.22(7) . 6_556 ?
S18 Cs2 Cs4 116.96(7) 6 . ?
S14 Cs2 Cs4 118.05(7) 2 . ?
S20 Cs2 Cs4 74.62(8) . . ?
S5 Cs2 Cs4 73.64(7) 6 . ?
S21 Cs2 Cs4 90.32(7) . . ?
S8 Cs2 Cs4 151.90(7) . . ?
S13 Cs2 Cs4 48.37(7) 5 . ?
S16 Cs2 Cs4 86.75(7) 2 . ?
S19 Cs2 Cs4 41.96(6) . . ?
P4 Cs2 Cs4 93.85(7) . . ?
Cs4 Cs2 Cs4 108.32(3) 6_556 . ?
S10 Cs3 S17 53.82(9) 8_545 8_545 ?
S10 Cs3 S3 97.40(10) 8_545 4_545 ?
S17 Cs3 S3 148.23(10) 8_545 4_545 ?
S10 Cs3 S15 137.08(11) 8_545 3 ?
S17 Cs3 S15 138.87(9) 8_545 3 ?
S3 Cs3 S15 70.35(9) 4_545 3 ?
S10 Cs3 S2 66.55(10) 8_545 7 ?
S17 Cs3 S2 55.23(9) 8_545 7 ?
S3 Cs3 S2 104.10(10) 4_545 7 ?
S15 Cs3 S2 155.34(10) 3 7 ?
S10 Cs3 S18 153.09(10) 8_545 4 ?
S17 Cs3 S18 110.45(10) 8_545 4 ?
S3 Cs3 S18 89.76(9) 4_545 4 ?
S15 Cs3 S18 69.70(10) 3 4 ?
S2 Cs3 S18 86.55(9) 7 4 ?
S10 Cs3 S21 133.07(9) 8_545 7 ?
S17 Cs3 S21 92.63(9) 8_545 7 ?
S3 Cs3 S21 118.89(10) 4_545 7 ?
S15 Cs3 S21 49.81(9) 3 7 ?
S2 Cs3 S21 124.27(9) 7 7 ?
S18 Cs3 S21 61.57(9) 4 7 ?
S10 Cs3 S20 57.91(10) 8_545 6 ?
S17 Cs3 S20 75.68(10) 8_545 6 ?
S3 Cs3 S20 101.67(10) 4_545 6 ?
S15 Cs3 S20 83.70(10) 3 6 ?
S2 Cs3 S20 120.83(10) 7 6 ?
S18 Cs3 S20 145.65(10) 4 6 ?
S21 Cs3 S20 84.79(10) 7 6 ?
S10 Cs3 S7 50.83(9) 8_545 4_545 ?
S17 Cs3 S7 103.95(9) 8_545 4_545 ?
S3 Cs3 S7 52.38(9) 4_545 4_545 ?
S15 Cs3 S7 94.43(9) 3 4_545 ?
S2 Cs3 S7 100.79(9) 7 4_545 ?
S18 Cs3 S7 142.13(8) 4 4_545 ?
S21 Cs3 S7 132.93(9) 7 4_545 ?
S20 Cs3 S7 58.38(9) 6 4_545 ?
S10 Cs3 Cs4 89.97(7) 8_545 . ?
S17 Cs3 Cs4 118.39(7) 8_545 . ?
S3 Cs3 Cs4 68.80(7) 4_545 . ?
S15 Cs3 Cs4 47.11(8) 3 . ?
S2 Cs3 Cs4 154.89(7) 7 . ?
S18 Cs3 Cs4 116.71(7) 4 . ?
S21 Cs3 Cs4 77.99(7) 7 . ?
S20 Cs3 Cs4 43.13(7) 6 . ?
S7 Cs3 Cs4 55.27(6) 4_545 . ?
S22 Cs4 S16 163.28(11) . 5 ?
S22 Cs4 S20 94.88(10) . 6 ?
S16 Cs4 S20 70.16(10) 5 6 ?
S22 Cs4 S8 101.61(10) . 6 ?
S16 Cs4 S8 70.67(10) 5 6 ?
S20 Cs4 S8 85.61(10) 6 6 ?
S22 Cs4 S17 89.02(10) . 3 ?
S16 Cs4 S17 104.26(10) 5 3 ?
S20 Cs4 S17 117.19(10) 6 3 ?
S8 Cs4 S17 154.17(10) 6 3 ?
S22 Cs4 S11 125.24(10) . 3 ?
S16 Cs4 S11 71.43(10) 5 3 ?
S20 Cs4 S11 135.32(10) 6 3 ?
S8 Cs4 S11 102.39(10) 6 3 ?
S17 Cs4 S11 53.25(9) 3 3 ?
S22 Cs4 S22 62.46(12) . 7_545 ?
S16 Cs4 S22 101.73(10) 5 7_545 ?
S20 Cs4 S22 54.90(10) 6 7_545 ?
S8 Cs4 S22 55.47(10) 6 7_545 ?
S17 Cs4 S22 147.21(10) 3 7_545 ?
S11 Cs4 S22 157.37(10) 3 7_545 ?
S22 Cs4 S19 55.04(10) . . ?
S16 Cs4 S19 129.40(10) 5 . ?
S20 Cs4 S19 130.42(10) 6 . ?
S8 Cs4 S19 66.87(9) 6 . ?
S17 Cs4 S19 102.12(9) 3 . ?
S11 Cs4 S19 91.94(10) 3 . ?
S22 Cs4 S19 75.61(9) 7_545 . ?
S22 Cs4 S15 133.41(10) . 3 ?
S16 Cs4 S15 54.17(9) 5 3 ?
S20 Cs4 S15 82.67(10) 6 3 ?
S8 Cs4 S15 124.37(9) 6 3 ?
S17 Cs4 S15 53.16(9) 3 3 ?
S11 Cs4 S15 56.32(9) 3 3 ?
S22 Cs4 S15 137.38(9) 7_545 3 ?
S19 Cs4 S15 146.92(9) . 3 ?
S22 Cs4 P4 72.93(10) . 6 ?
S16 Cs4 P4 90.51(9) 5 6 ?
S20 Cs4 P4 28.01(9) 6 6 ?
S8 Cs4 P4 73.85(9) 6 6 ?
S17 Cs4 P4 131.98(9) 3 6 ?
S11 Cs4 P4 161.59(9) 3 6 ?
S22 Cs4 P4 28.14(9) 7_545 6 ?
S19 Cs4 P4 102.66(9) . 6 ?
S15 Cs4 P4 110.35(9) 3 6 ?
S22 Cs4 Cs2 116.31(8) . 6 ?
S16 Cs4 Cs2 47.65(7) 5 6 ?
S20 Cs4 Cs2 44.47(7) 6 6 ?
S8 Cs4 Cs2 45.36(7) 6 6 ?
S17 Cs4 Cs2 147.01(7) 3 6 ?
S11 Cs4 Cs2 115.64(7) 3 6 ?
S22 Cs4 Cs2 54.08(7) 7_545 6 ?
S19 Cs4 Cs2 109.64(6) . 6 ?
S15 Cs4 Cs2 94.13(6) 3 6 ?
P4 Cs4 Cs2 48.89(6) 6 6 ?
S22 Cs4 Cs3 105.43(8) . . ?
S16 Cs4 Cs3 69.76(7) 5 . ?
S20 Cs4 Cs3 45.35(7) 6 . ?
S8 Cs4 Cs3 124.83(7) 6 . ?
S17 Cs4 Cs3 73.23(7) 3 . ?
S11 Cs4 Cs3 99.71(7) 3 . ?
S22 Cs4 Cs3 97.81(7) 7_545 . ?
S19 Cs4 Cs3 160.37(7) . . ?
S15 Cs4 Cs3 43.75(7) 3 . ?
P4 Cs4 Cs3 69.70(6) 6 . ?
Cs2 Cs4 Cs3 79.51(2) 6 . ?
S2 U1 S2 95.1(2) . 2 ?
S2 U1 S3 77.24(12) . 2 ?
S2 U1 S3 73.15(12) 2 2 ?
S2 U1 S3 73.15(12) . . ?
S2 U1 S3 77.24(12) 2 . ?
S3 U1 S3 135.5(2) 2 . ?
S2 U1 S1 148.79(11) . 2 ?
S2 U1 S1 83.55(12) 2 2 ?
S3 U1 S1 72.52(12) 2 2 ?
S3 U1 S1 135.79(11) . 2 ?
S2 U1 S1 83.55(12) . . ?
S2 U1 S1 148.79(11) 2 . ?
S3 U1 S1 135.78(11) 2 . ?
S3 U1 S1 72.52(12) . . ?
S1 U1 S1 113.2(2) 2 . ?
S2 U1 S4 86.65(12) . 2 ?
S2 U1 S4 142.47(11) 2 2 ?
S3 U1 S4 70.71(11) 2 2 ?
S3 U1 S4 137.90(12) . 2 ?
S1 U1 S4 76.35(11) 2 2 ?
S1 U1 S4 68.72(11) . 2 ?
S2 U1 S4 142.47(11) . . ?
S2 U1 S4 86.65(12) 2 . ?
S3 U1 S4 137.90(12) 2 . ?
S3 U1 S4 70.72(11) . . ?
S1 U1 S4 68.72(11) 2 . ?
S1 U1 S4 76.35(11) . . ?
S4 U1 S4 114.1(2) 2 . ?
S8 U2 S9 73.75(12) . . ?
S8 U2 S5 86.19(12) . . ?
S9 U2 S5 75.90(12) . . ?
S8 U2 S7 83.35(12) . . ?
S9 U2 S7 140.48(12) . . ?
S5 U2 S7 70.75(12) . . ?
S8 U2 S1 89.48(12) . . ?
S9 U2 S1 140.93(12) . . ?
S5 U2 S1 139.15(11) . . ?
S7 U2 S1 68.41(11) . . ?
S8 U2 S4 154.16(12) . . ?
S9 U2 S4 129.70(12) . . ?
S5 U2 S4 89.60(12) . . ?
S7 U2 S4 71.22(12) . . ?
S1 U2 S4 77.20(12) . . ?
S8 U2 S6 138.26(12) . 2 ?
S9 U2 S6 67.11(12) . 2 ?
S5 U2 S6 97.58(11) . 2 ?
S7 U2 S6 137.20(12) . 2 ?
S1 U2 S6 111.99(11) . 2 ?
S4 U2 S6 67.58(11) . 2 ?
S8 U2 S6 82.39(12) . . ?
S9 U2 S6 75.19(12) . . ?
S5 U2 S6 150.87(12) . . ?
S7 U2 S6 133.69(12) . . ?
S1 U2 S6 67.64(11) . . ?
S4 U2 S6 111.79(11) . . ?
S6 U2 S6 74.32(13) 2 . ?
S12 U3 S16 150.51(13) . . ?
S12 U3 S13 81.31(13) . . ?
S16 U3 S13 84.46(13) . . ?
S12 U3 S11 138.58(13) . . ?
S16 U3 S11 70.60(12) . . ?
S13 U3 S11 121.11(12) . . ?
S12 U3 S14 78.33(12) . . ?
S16 U3 S14 72.63(12) . . ?
S13 U3 S14 70.93(11) . . ?
S11 U3 S14 139.41(12) . . ?
S12 U3 S17 70.26(12) . . ?
S16 U3 S17 134.06(12) . . ?
S13 U3 S17 137.52(13) . . ?
S11 U3 S17 70.59(12) . . ?
S14 U3 S17 129.53(11) . . ?
S12 U3 S15 78.53(12) . . ?
S16 U3 S15 121.58(12) . . ?
S13 U3 S15 73.26(12) . . ?
S11 U3 S15 76.34(12) . . ?
S14 U3 S15 139.67(12) . . ?
S17 U3 S15 70.67(12) . . ?
S12 U3 S10 86.35(12) . . ?
S16 U3 S10 89.73(12) . . ?
S13 U3 S10 143.02(12) . . ?
S11 U3 S10 90.67(12) . . ?
S14 U3 S10 72.48(11) . . ?
S17 U3 S10 67.16(11) . . ?
S15 U3 S10 137.82(12) . . ?
S12 U3 Cs1 48.01(9) . . ?
S16 U3 Cs1 109.94(9) . . ?
S13 U3 Cs1 99.18(9) . . ?
S11 U3 Cs1 139.11(9) . . ?
S14 U3 Cs1 45.23(8) . . ?
S17 U3 Cs1 84.89(8) . . ?
S15 U3 Cs1 126.31(8) . . ?
S10 U3 Cs1 49.04(8) . . ?

loop_
_geom_bond_atom_site_label_1
_geom_bond_atom_site_label_2
_geom_bond_distance
_geom_bond_site_symmetry_2
_geom_bond_publ_flag
S1 P3 2.069(5) . ?
S1 U2 2.891(4) . ?
S1 U1 2.915(4) . ?
S2 P2 2.058(6) 2_565 ?
S2 U1 2.747(4) . ?
S2 Cs3 3.705(5) 7 ?
S2 Cs1 3.737(4) 2_565 ?
S3 P2 2.033(6) 2_565 ?
S3 U1 2.780(4) . ?
S3 Cs3 3.586(4) 4 ?
S4 P3 2.084(6) 2 ?
S4 U2 2.910(4) . ?
S4 U1 2.939(4) . ?
S4 Cs1 3.918(4) 5_556 ?
S5 P5 2.048(6) . ?
S5 U2 2.792(4) . ?
S5 Cs2 3.617(4) 6_556 ?
S5 Cs1 3.818(4) 5_556 ?
S6 P3 2.073(6) . ?
S6 U2 2.928(4) 2 ?
S6 U2 2.980(4) . ?
S7 P5 2.026(6) . ?
S7 U2 2.849(4) . ?
S7 Cs3 4.143(4) 4 ?
S8 P1 2.063(6) . ?
S8 U2 2.725(4) . ?
S8 Cs4 3.646(4) 6_556 ?
S8 Cs2 3.672(4) . ?
S9 P1 2.048(6) . ?
S9 U2 2.781(4) . ?
S9 Cs1 3.782(4) . ?
S10 P5 2.026(6) 5_556 ?
S10 U3 2.946(4) . ?
S10 Cs3 3.538(4) 8_446 ?
S10 Cs1 3.702(4) . ?
S11 P6 2.010(6) 7_445 ?
S11 U3 2.829(4) . ?
S11 Cs4 3.698(4) 3_445 ?
S12 P2 2.041(6) . ?
S12 U3 2.772(4) . ?
S12 Cs1 3.596(4) 2 ?
S12 Cs1 3.669(4) . ?
S13 P1 2.032(6) 2 ?
S13 U3 2.804(4) . ?
S13 Cs2 3.715(4) 5 ?
S14 P1 2.038(6) 2 ?
S14 U3 2.831(4) . ?
S14 Cs1 3.525(4) . ?
S14 Cs2 3.603(4) 2 ?
S15 P6 2.012(6) . ?
S15 U3 2.937(4) . ?
S15 Cs3 3.632(4) 3_445 ?
S15 Cs4 3.848(5) 3_445 ?
S16 P6 2.020(6) 7_445 ?
S16 U3 2.773(4) . ?
S16 Cs4 3.531(4) 5 ?
S16 Cs2 3.815(4) 2 ?
S17 P2 2.022(6) . ?
S17 U3 2.880(4) . ?
S17 Cs3 3.584(4) 8_446 ?
S17 Cs4 3.662(4) 3_445 ?
S18 P3 1.961(6) 6_556 ?
S18 Cs1 3.545(4) . ?
S18 Cs2 3.603(4) 6_556 ?
S18 Cs3 3.725(5) 4_545 ?
S19 P5 2.114(6) 6 ?
S19 P4 2.171(6) 4_545 ?
S19 Cs4 3.797(4) . ?
S19 Cs2 3.905(4) . ?
S20 P4 1.954(6) . ?
S20 Cs4 3.592(5) 6_556 ?
S20 Cs2 3.617(4) . ?
S20 Cs3 3.738(5) 6_556 ?
S21 P6 2.119(6) 5 ?
S21 P4 2.142(6) . ?
S21 Cs2 3.631(4) . ?
S21 Cs3 3.727(4) 7 ?
S22 P4 1.962(6) 4_545 ?
S22 Cs4 3.460(5) . ?
S22 Cs4 3.728(5) 7_545 ?
P1 S13 2.032(6) 2 ?
P1 S14 2.038(6) 2 ?
P2 S3 2.033(6) 2_545 ?
P2 S2 2.058(6) 2_545 ?
P3 S18 1.961(6) 6 ?
P3 S4 2.084(6) 2 ?
P3 Cs1 4.229(4) 6 ?
P4 S22 1.961(6) 4 ?
P4 S19 2.171(6) 4 ?
P4 Cs2 3.963(4) . ?
P4 Cs4 4.157(5) 6_556 ?
P5 S10 2.026(6) 5_556 ?
P5 S19 2.114(6) 6_556 ?
P6 S11 2.010(6) 7_445 ?
P6 S16 2.020(6) 7_445 ?
P6 S21 2.119(6) 5 ?
Cs1 S12 3.596(4) 2 ?
Cs1 S2 3.737(4) 2_545 ?
Cs1 S5 3.818(4) 5_556 ?
Cs1 S4 3.918(4) 5_556 ?
Cs1 P3 4.229(4) 6_556 ?
Cs1 U3 4.8901(12) . ?
Cs1 Cs1 5.213(2) 2 ?
Cs2 S18 3.603(4) 6 ?
Cs2 S14 3.603(4) 2 ?
Cs2 S5 3.617(4) 6 ?
Cs2 S13 3.715(4) 5 ?
Cs2 S16 3.815(4) 2 ?
Cs2 Cs4 5.1611(14) 6_556 ?
Cs2 Cs4 5.661(2) . ?
Cs3 S10 3.538(4) 8_545 ?
Cs3 S17 3.584(4) 8_545 ?
Cs3 S3 3.586(4) 4_545 ?
Cs3 S15 3.632(4) 3 ?
Cs3 S2 3.705(5) 7 ?
Cs3 S18 3.725(5) 4 ?
Cs3 S21 3.727(4) 7 ?
Cs3 S20 3.738(5) 6 ?
Cs3 S7 4.143(4) 4_545 ?
Cs3 Cs4 5.252(2) . ?
Cs4 S16 3.531(4) 5 ?
Cs4 S20 3.592(5) 6 ?
Cs4 S8 3.646(4) 6 ?
Cs4 S17 3.662(4) 3 ?
Cs4 S11 3.699(4) 3 ?
Cs4 S22 3.728(5) 7_545 ?
Cs4 S15 3.848(5) 3 ?
Cs4 P4 4.157(5) 6 ?
Cs4 Cs2 5.1610(14) 6 ?
U1 S2 2.747(4) 2 ?
U1 S3 2.780(4) 2 ?
U1 S1 2.915(4) 2 ?
U1 S4 2.939(4) 2 ?
U2 S6 2.928(4) 2 ?
